data_7057782
loop_
_publ_author_name
'Ji, Bao-Qian'
'Jagodi\<c, Marko'
'Ma, Hui-Yan'
'Su, Hai-Feng'
'Li, Yun-Wu'
'Tung, Chen-Ho'
'Sun, Di'

_publ_section_title
;
 Solution behavior and magnetic properties of a novel nonanuclear
 copper(ii) cluster
;
_journal_issue 22
_journal_name_full 'New Journal of Chemistry'
_journal_page_first 17884
_journal_paper_doi 10.1039/C8NJ04230F
_journal_volume 42
_journal_year 2018
_chemical_formula_sum 'C77 H96 Cu9 N28 O22'
_chemical_formula_weight 2337.67
_space_group_crystal_system triclinic
_space_group_IT_number 2
_space_group_name_Hall '-P 1'
_space_group_name_H-M_alt 'P -1'
_symmetry_space_group_name_Hall '-P 1'
_symmetry_space_group_name_H-M 'P -1'
_atom_sites_solution_hydrogens mixed
_audit_creation_method SHELXL-2013
_audit_update_record
;
2018-09-24 deposited with the CCDC.
2018-10-02 downloaded from the CCDC.
;
_cell_angle_alpha 92.253(5)
_cell_angle_beta 87.947(5)
_cell_angle_gamma 108.482(5)
_cell_formula_units_Z 2
_cell_length_a 13.976(6)
_cell_length_b 14.608(6)
_cell_length_c 24.623(10)
_cell_measurement_reflns_used 3135
_cell_measurement_temperature 298(2)
_cell_measurement_theta_max 32.670
_cell_measurement_theta_min 4.494
_cell_volume 4763(3)
_computing_cell_refinement 'SAINT v8.37A (Bruker, 2015)'
_computing_data_collection 'APEX3 (Bruker AXS Inc.,2015)'
_computing_data_reduction 'SAINT v8.37A (Bruker, 2015)'
_computing_molecular_graphics 'DIAMOND 3 (Crystal Impact, 1999)'
_computing_publication_material 'Olex2 (Dolomanov et al., 2009)'
_computing_structure_refinement 'ShelXL (Sheldrick, 2015)'
_computing_structure_solution 'Superflip (Palatinus & Chapuis, 2007)'
_diffrn_ambient_temperature 298(2)
_diffrn_measured_fraction_theta_full 0.972
_diffrn_measured_fraction_theta_max 0.998
_diffrn_measurement_device_type 'Bruker Apex II'
_diffrn_radiation_type MoK\a
_diffrn_radiation_wavelength 0.71073
_diffrn_reflns_av_R_equivalents 0.1355
_diffrn_reflns_av_unetI/netI 0.1784
_diffrn_reflns_Laue_measured_fraction_full 0.972
_diffrn_reflns_Laue_measured_fraction_max 0.998
_diffrn_reflns_limit_h_max 16
_diffrn_reflns_limit_h_min -16
_diffrn_reflns_limit_k_max 17
_diffrn_reflns_limit_k_min -17
_diffrn_reflns_limit_l_max 29
_diffrn_reflns_limit_l_min -29
_diffrn_reflns_number 50205
_diffrn_reflns_point_group_measured_fraction_full 0.972
_diffrn_reflns_point_group_measured_fraction_max 0.998
_diffrn_reflns_theta_full 25.242
_diffrn_reflns_theta_max 25.000
_diffrn_reflns_theta_min 1.709
_diffrn_source Sealed-tube
_exptl_absorpt_coefficient_mu 2.050
_exptl_crystal_colour blue
_exptl_crystal_density_diffrn 1.630
_exptl_crystal_description block
_exptl_crystal_F_000 2382
_exptl_crystal_size_max 0.150
_exptl_crystal_size_mid 0.120
_exptl_crystal_size_min 0.080
_refine_diff_density_max 1.240
_refine_diff_density_min -0.686
_refine_diff_density_rms 0.110
_refine_ls_extinction_method none
_refine_ls_goodness_of_fit_ref 1.000
_refine_ls_hydrogen_treatment mixed
_refine_ls_matrix_type full
_refine_ls_number_parameters 1251
_refine_ls_number_reflns 16755
_refine_ls_number_restraints 183
_refine_ls_restrained_S_all 0.999
_refine_ls_R_factor_all 0.1904
_refine_ls_R_factor_gt 0.0708
_refine_ls_shift/su_max 0.003
_refine_ls_shift/su_mean 0.000
_refine_ls_structure_factor_coef Fsqd
_refine_ls_weighting_details 'w=1/[\s^2^(Fo^2^)+(0.0794P)^2^] where P=(Fo^2^+2Fc^2^)/3'
_refine_ls_weighting_scheme calc
_refine_ls_wR_factor_gt 0.1460
_refine_ls_wR_factor_ref 0.1970
_reflns_Friedel_coverage 0.000
_reflns_number_gt 7314
_reflns_number_total 16755
_reflns_threshold_expression 'I > 2\s(I)'
_cod_data_source_file c8nj04230f2.cif
_cod_data_source_block Cu9
_cod_depositor_comments 'Adding full bibliography for 7057781--7057782.cif.'
_cod_database_code 7057782
_shelx_space_group_comment
;
The symmetry employed for this shelxl refinement is uniquely defined
by the following loop, which should always be used as a source of
symmetry information in preference to the above space-group names.
They are only intended as comments.
;
_shelx_estimated_absorpt_t_min 0.748
_shelx_estimated_absorpt_t_max 0.853
_shelxl_version_number 2013-4

loop_
_space_group_symop_operation_xyz
'x, y, z'
'-x, -y, -z'

loop_
_atom_site_label
_atom_site_type_symbol
_atom_site_fract_x
_atom_site_fract_y
_atom_site_fract_z
_atom_site_U_iso_or_equiv
_atom_site_adp_type
_atom_site_occupancy
_atom_site_site_symmetry_order
_atom_site_calc_flag
_atom_site_refinement_flags_posn
_atom_site_refinement_flags_adp
_atom_site_refinement_flags_occupancy
_atom_site_disorder_assembly
_atom_site_disorder_group
Cu1 Cu 0.71995(9) 0.50821(9) 0.34527(5) 0.0413(3) Uani 1 1 d . . . . .
Cu2 Cu 0.85433(9) 0.39460(9) 0.39182(5) 0.0473(4) Uani 1 1 d . . . . .
Cu3 Cu 0.70227(10) 0.19059(10) 0.40695(5) 0.0507(4) Uani 1 1 d . . . . .
Cu4 Cu 0.66889(8) 0.31336(8) 0.25594(4) 0.0346(3) Uani 1 1 d . . . . .
Cu5 Cu 0.43461(9) 0.15994(9) 0.22355(5) 0.0423(3) Uani 1 1 d . . . . .
Cu6 Cu 0.52352(10) 0.21887(9) 0.10588(5) 0.0493(4) Uani 1 1 d . . . . .
Cu7 Cu 0.57967(9) 0.43290(9) 0.12069(5) 0.0464(4) Uani 1 1 d . . . . .
Cu8 Cu 0.80580(9) 0.47684(9) 0.16352(5) 0.0447(3) Uani 1 1 d . . . . .
Cu9 Cu 0.70847(9) 0.10186(9) 0.28947(5) 0.0446(3) Uani 1 1 d . . . . .
O00E O 0.5444(5) 0.1625(5) 0.1717(2) 0.0449(17) Uani 1 1 d . . . . .
O1 O 0.7945(5) 0.6017(5) 0.3979(3) 0.058(2) Uani 1 1 d . . . . .
O2 O 0.8399(8) 0.6829(7) 0.3231(4) 0.121(4) Uani 1 1 d . . . . .
O3 O 0.8251(6) 0.5614(5) 0.1046(3) 0.063(2) Uani 1 1 d D . . . .
O4 O 0.8458(12) 0.6689(10) 0.1675(4) 0.088(4) Uani 0.7 1 d D U P A 1
O5 O 0.3798(13) -0.0302(19) 0.2132(8) 0.101(4) Uani 0.6 1 d D U P B 1
O6 O 0.3349(6) 0.0790(6) 0.1751(3) 0.073(2) Uani 1 1 d . . . . .
O7 O 0.4711(5) 0.2489(6) 0.0410(3) 0.056(2) Uani 1 1 d . . . . .
O8 O 0.5075(6) 0.4100(6) 0.0532(3) 0.056(2) Uani 1 1 d . . . . .
O9 O 0.7118(7) -0.0044(6) 0.3287(3) 0.094(2) Uani 1 1 d . U . . .
O10 O 0.7097(8) 0.0356(7) 0.4133(4) 0.112(3) Uani 1 1 d . U . . .
O11 O 0.7718(6) 0.2197(6) 0.4743(3) 0.063(2) Uani 1 1 d . . . . .
O12 O 0.8852(6) 0.3646(6) 0.4626(3) 0.061(2) Uani 1 1 d . . . . .
O13 O 0.8281(5) 0.4525(5) 0.3280(2) 0.0435(17) Uani 1 1 d . . . . .
O14 O 0.6440(4) 0.4248(4) 0.2883(2) 0.0355(15) Uani 1 1 d . . . . .
O15 O 0.7923(4) 0.3889(4) 0.2214(2) 0.0361(15) Uani 1 1 d . . . . .
O16 O 0.6684(5) 0.4769(5) 0.1806(2) 0.0425(17) Uani 1 1 d . . . . .
O17 O 0.7047(5) 0.1987(4) 0.2393(2) 0.0415(16) Uani 1 1 d . . . . .
O18 O 0.6293(5) 0.1549(5) 0.3409(2) 0.0451(17) Uani 1 1 d . . . . .
O19 O 0.5323(4) 0.2409(4) 0.2722(2) 0.0359(15) Uani 1 1 d . . . . .
N1 N 0.9992(6) 0.4940(6) 0.3158(3) 0.045(2) Uani 1 1 d . . . . .
N2 N 0.9956(6) 0.4436(6) 0.3620(3) 0.050(2) Uani 1 1 d . . . . .
N3 N 0.9421(6) 0.4590(6) 0.1585(3) 0.047(2) Uani 1 1 d . . . . .
N4 N 0.9578(6) 0.4118(6) 0.2017(3) 0.044(2) Uani 1 1 d . . . . .
N5 N 0.7891(6) 0.1222(6) 0.1834(3) 0.045(2) Uani 1 1 d . . . . .
N6 N 0.7909(6) 0.0692(6) 0.2269(3) 0.050(2) Uani 1 1 d . . . . .
N7 N 0.5970(6) 0.1309(6) 0.0723(3) 0.048(2) Uani 1 1 d . . . . .
N8 N 0.6114(6) 0.0719(6) 0.1114(3) 0.046(2) Uani 1 1 d . . . . .
N9 N 0.5615(7) 0.1569(6) 0.4396(3) 0.054(2) Uani 1 1 d . . . . .
N10 N 0.4925(7) 0.1122(7) 0.4013(4) 0.056(2) Uani 1 1 d . . . . .
N11 N 0.3945(6) 0.2144(6) 0.3294(3) 0.044(2) Uani 1 1 d . . . . .
N12 N 0.3409(6) 0.1693(6) 0.2852(3) 0.046(2) Uani 1 1 d . . . . .
N13 N 0.5946(6) 0.5450(6) 0.3501(3) 0.044(2) Uani 1 1 d . . . . .
N14 N 0.5339(6) 0.5072(6) 0.3075(3) 0.047(2) Uani 1 1 d . . . . .
N15 N 0.5717(7) 0.5783(6) 0.1942(4) 0.052(2) Uani 1 1 d . . . . .
N16 N 0.5134(7) 0.5266(6) 0.1530(3) 0.049(2) Uani 1 1 d . . . . .
N17 N 0.7114(6) 0.3812(6) 0.4101(3) 0.049(2) Uani 1 1 d . . . . .
N18 N 0.6863(7) 0.3957(7) 0.4564(4) 0.057(3) Uani 1 1 d . . . . .
N19 N 0.6596(9) 0.4096(9) 0.4990(4) 0.094(4) Uani 1 1 d . . . . .
N20 N 0.8229(6) 0.2294(6) 0.3563(3) 0.046(2) Uani 1 1 d . . . . .
N21 N 0.8980(8) 0.2064(6) 0.3629(3) 0.055(2) Uani 1 1 d . . . . .
N22 N 0.9723(8) 0.1865(8) 0.3674(5) 0.092(4) Uani 1 1 d . . . . .
N23 N 0.6743(6) 0.3592(6) 0.0996(3) 0.047(2) Uani 1 1 d . . . . .
N24 N 0.7107(7) 0.3680(6) 0.0544(4) 0.056(2) Uani 1 1 d . . . . .
N25 N 0.7486(8) 0.3732(8) 0.0120(4) 0.096(4) Uani 1 1 d . . . . .
N26 N 0.4525(7) 0.2881(6) 0.1566(3) 0.047(2) Uani 1 1 d . . . . .
N27 N 0.3674(8) 0.2932(7) 0.1479(3) 0.057(2) Uani 1 1 d . . . . .
N28 N 0.2910(8) 0.3012(8) 0.1409(4) 0.088(4) Uani 1 1 d . . . . .
C1 C 0.3757(9) 0.5466(10) 0.0998(5) 0.087(4) Uani 1 1 d . . . . .
H1A H 0.4074 0.5561 0.0643 0.131 Uiso 1 1 calc R U . . .
H1B H 0.3286 0.5823 0.1037 0.131 Uiso 1 1 calc R U . . .
H1C H 0.3405 0.4792 0.1042 0.131 Uiso 1 1 calc R U . . .
C2 C 0.4766(10) 0.6621(9) 0.1745(5) 0.073(4) Uani 1 1 d . . . . .
H2 H 0.4454 0.7096 0.1751 0.087 Uiso 1 1 calc R U . . .
C3 C 0.5564(10) 0.6616(9) 0.2075(5) 0.072(4) Uani 1 1 d . . . . .
C4 C 0.6101(12) 0.7314(9) 0.2498(5) 0.104(5) Uani 1 1 d . . . . .
H4A H 0.5847 0.7079 0.2850 0.157 Uiso 1 1 calc R U . . .
H4B H 0.5995 0.7924 0.2450 0.157 Uiso 1 1 calc R U . . .
H4C H 0.6809 0.7395 0.2468 0.157 Uiso 1 1 calc R U . . .
C5 C 0.4523(9) 0.5805(9) 0.1411(5) 0.059(3) Uani 1 1 d . . . . .
C6 C 0.6363(8) 0.5328(7) 0.2207(4) 0.047(3) Uani 1 1 d . . . . .
H6 H 0.6943 0.5817 0.2369 0.056 Uiso 1 1 calc R U . . .
C7 C 0.5774(7) 0.4624(7) 0.2633(4) 0.038(2) Uani 1 1 d . . . . .
H7 H 0.5242 0.4100 0.2458 0.046 Uiso 1 1 calc R U . . .
C8 C 0.3588(8) 0.4712(9) 0.2773(4) 0.076(4) Uani 1 1 d . . . . .
H8A H 0.3672 0.5151 0.2481 0.114 Uiso 1 1 calc R U . . .
H8B H 0.2949 0.4630 0.2955 0.114 Uiso 1 1 calc R U . . .
H8C H 0.3612 0.4100 0.2628 0.114 Uiso 1 1 calc R U . . .
C9 C 0.4414(9) 0.5111(9) 0.3165(5) 0.062(3) Uani 1 1 d . . . . .
C10 C 0.4417(9) 0.5565(9) 0.3664(5) 0.072(4) Uani 1 1 d . . . . .
H10 H 0.3885 0.5732 0.3831 0.086 Uiso 1 1 calc R U . . .
C11 C 0.5367(9) 0.5726(8) 0.3871(4) 0.057(3) Uani 1 1 d . . . . .
C12 C 0.5802(9) 0.6189(9) 0.4413(4) 0.070(4) Uani 1 1 d . . . . .
H12A H 0.5988 0.5726 0.4616 0.105 Uiso 1 1 calc R U . . .
H12B H 0.5303 0.6394 0.4616 0.105 Uiso 1 1 calc R U . . .
H12C H 0.6387 0.6737 0.4346 0.105 Uiso 1 1 calc R U . . .
C13 C 0.1627(9) 0.1157(9) 0.2573(5) 0.085(4) Uani 1 1 d . . . . .
H13A H 0.1800 0.1408 0.2216 0.127 Uiso 1 1 calc R U . . .
H13B H 0.1013 0.1264 0.2701 0.127 Uiso 1 1 calc R U . . .
H13C H 0.1535 0.0477 0.2561 0.127 Uiso 1 1 calc R U . . .
C14 C 0.2465(8) 0.1663(8) 0.2955(5) 0.054(3) Uani 1 1 d . . . . .
C15 C 0.2402(9) 0.2096(9) 0.3460(5) 0.070(4) Uani 1 1 d . . . . .
H15 H 0.1820 0.2168 0.3624 0.084 Uiso 1 1 calc R U . . .
C16 C 0.3347(9) 0.2400(8) 0.3675(4) 0.054(3) Uani 1 1 d . . . . .
C17 C 0.3758(10) 0.2938(10) 0.4188(5) 0.085(4) Uani 1 1 d . . . . .
H17A H 0.4118 0.2588 0.4375 0.128 Uiso 1 1 calc R U . . .
H17B H 0.3212 0.3006 0.4417 0.128 Uiso 1 1 calc R U . . .
H17C H 0.4209 0.3566 0.4103 0.128 Uiso 1 1 calc R U . . .
C18 C 0.5024(7) 0.2263(7) 0.3271(4) 0.037(2) Uani 1 1 d . . . . .
H18 H 0.5393 0.2825 0.3495 0.044 Uiso 1 1 calc R U . . .
C19 C 0.5242(7) 0.1350(7) 0.3451(4) 0.045(3) Uani 1 1 d . . . . .
H19 H 0.4907 0.0800 0.3210 0.053 Uiso 1 1 calc R U . . .
C20 C 0.3179(9) 0.0045(10) 0.3897(5) 0.094(5) Uani 1 1 d . . . . .
H20A H 0.2612 -0.0266 0.4129 0.141 Uiso 1 1 calc R U . . .
H20B H 0.3373 -0.0435 0.3683 0.141 Uiso 1 1 calc R U . . .
H20C H 0.2998 0.0466 0.3660 0.141 Uiso 1 1 calc R U . . .
C21 C 0.4040(10) 0.0617(9) 0.4235(5) 0.067(3) Uani 1 1 d . . . . .
C22 C 0.4151(12) 0.0723(11) 0.4785(6) 0.090(4) Uani 1 1 d . . . . .
H22 H 0.3664 0.0451 0.5051 0.108 Uiso 1 1 calc R U . . .
C23 C 0.5133(11) 0.1316(9) 0.4870(5) 0.064(3) Uani 1 1 d . . . . .
C24 C 0.5629(11) 0.1648(10) 0.5403(5) 0.093(5) Uani 1 1 d . . . . .
H24A H 0.5947 0.1194 0.5514 0.140 Uiso 1 1 calc R U . . .
H24B H 0.5130 0.1692 0.5673 0.140 Uiso 1 1 calc R U . . .
H24C H 0.6128 0.2270 0.5365 0.140 Uiso 1 1 calc R U . . .
C25 C 1.1180(8) 0.4301(9) 0.4285(5) 0.079(4) Uani 1 1 d . . . . .
H25A H 1.0862 0.4508 0.4597 0.119 Uiso 1 1 calc R U . . .
H25B H 1.1899 0.4524 0.4326 0.119 Uiso 1 1 calc R U . . .
H25C H 1.0947 0.3609 0.4253 0.119 Uiso 1 1 calc R U . . .
C26 C 1.0925(9) 0.4707(9) 0.3792(5) 0.058(3) Uani 1 1 d . . . . .
C27 C 1.1529(9) 0.5371(9) 0.3429(5) 0.066(3) Uani 1 1 d . . . . .
H27 H 1.2222 0.5667 0.3452 0.080 Uiso 1 1 calc R U . . .
C28 C 1.0940(8) 0.5512(8) 0.3037(5) 0.053(3) Uani 1 1 d . . . . .
C29 C 1.1217(9) 0.6158(8) 0.2561(5) 0.079(4) Uani 1 1 d . . . . .
H29A H 1.1373 0.5807 0.2251 0.119 Uiso 1 1 calc R U . . .
H29B H 1.1795 0.6703 0.2646 0.119 Uiso 1 1 calc R U . . .
H29C H 1.0661 0.6378 0.2481 0.119 Uiso 1 1 calc R U . . .
C30 C 0.9042(7) 0.4783(7) 0.2888(4) 0.036(2) Uani 1 1 d . . . . .
H30 H 0.9041 0.5378 0.2718 0.044 Uiso 1 1 calc R U . . .
C31 C 0.8826(7) 0.3955(7) 0.2462(4) 0.038(2) Uani 1 1 d . . . . .
H31 H 0.8767 0.3348 0.2636 0.046 Uiso 1 1 calc R U . . .
C32 C 1.0718(8) 0.3278(8) 0.2346(5) 0.070(4) Uani 1 1 d . . . . .
H32A H 1.0828 0.3633 0.2687 0.105 Uiso 1 1 calc R U . . .
H32B H 1.1330 0.3163 0.2223 0.105 Uiso 1 1 calc R U . . .
H32C H 1.0195 0.2673 0.2392 0.105 Uiso 1 1 calc R U . . .
C33 C 1.0412(8) 0.3840(8) 0.1942(4) 0.049(3) Uani 1 1 d . . . . .
C34 C 1.0806(8) 0.4159(8) 0.1448(5) 0.064(3) Uani 1 1 d . . . . .
H34 H 1.1391 0.4090 0.1284 0.077 Uiso 1 1 calc R U . . .
C35 C 1.0183(9) 0.4603(8) 0.1234(4) 0.060(3) Uani 1 1 d . . . . .
C36 C 1.0228(10) 0.5006(10) 0.0691(4) 0.089(4) Uani 1 1 d . . . . .
H36A H 0.9700 0.5291 0.0665 0.133 Uiso 1 1 calc R U . . .
H36B H 1.0142 0.4499 0.0419 0.133 Uiso 1 1 calc R U . . .
H36C H 1.0870 0.5489 0.0635 0.133 Uiso 1 1 calc R U . . .
C37 C 0.8892(9) -0.0341(9) 0.2570(5) 0.086(4) Uani 1 1 d . . . . .
H37A H 0.9015 -0.0009 0.2918 0.129 Uiso 1 1 calc R U . . .
H37B H 0.9482 -0.0496 0.2446 0.129 Uiso 1 1 calc R U . . .
H37C H 0.8334 -0.0925 0.2604 0.129 Uiso 1 1 calc R U . . .
C38 C 0.8644(8) 0.0304(8) 0.2163(5) 0.056(3) Uani 1 1 d . . . . .
C39 C 0.9105(9) 0.0635(9) 0.1664(5) 0.067(4) Uani 1 1 d . . . . .
H39 H 0.9650 0.0485 0.1501 0.080 Uiso 1 1 calc R U . . .
C40 C 0.8620(8) 0.1212(8) 0.1457(4) 0.052(3) Uani 1 1 d . . . . .
C41 C 0.8771(8) 0.1756(9) 0.0950(4) 0.072(4) Uani 1 1 d . . . . .
H41A H 0.8222 0.1459 0.0712 0.109 Uiso 1 1 calc R U . . .
H41B H 0.9394 0.1753 0.0774 0.109 Uiso 1 1 calc R U . . .
H41C H 0.8796 0.2410 0.1035 0.109 Uiso 1 1 calc R U . . .
C42 C 0.7138(7) 0.1729(7) 0.1848(4) 0.041(3) Uani 1 1 d . . . . .
H42 H 0.7365 0.2303 0.1625 0.049 Uiso 1 1 calc R U . . .
C43 C 0.6095(7) 0.1069(7) 0.1674(4) 0.041(3) Uani 1 1 d . . . . .
H43 H 0.5857 0.0522 0.1917 0.049 Uiso 1 1 calc R U . . .
C44 C 0.6443(9) -0.0823(8) 0.1218(5) 0.073(4) Uani 1 1 d . . . . .
H44A H 0.7018 -0.0569 0.1445 0.109 Uiso 1 1 calc R U . . .
H44B H 0.6537 -0.1329 0.0983 0.109 Uiso 1 1 calc R U . . .
H44C H 0.5848 -0.1076 0.1442 0.109 Uiso 1 1 calc R U . . .
C45 C 0.6330(8) -0.0046(8) 0.0888(5) 0.057(3) Uani 1 1 d . . . . .
C46 C 0.6370(9) 0.0090(10) 0.0322(5) 0.067(4) Uani 1 1 d . . . . .
H46 H 0.641(8) -0.044(7) 0.008(4) 0.080 Uiso 1 1 d . U . . .
C47 C 0.6142(8) 0.0933(9) 0.0242(4) 0.054(3) Uani 1 1 d . . . . .
C48 C 0.6088(10) 0.1388(9) -0.0286(4) 0.082(4) Uani 1 1 d . . . . .
H48A H 0.5397 0.1214 -0.0392 0.124 Uiso 1 1 calc R U . . .
H48B H 0.6472 0.1165 -0.0561 0.124 Uiso 1 1 calc R U . . .
H48C H 0.6360 0.2078 -0.0244 0.124 Uiso 1 1 calc R U . . .
C49 C 0.8367(11) 0.6484(8) 0.1175(4) 0.078(2) Uani 1 1 d D U . . .
C50 C 0.8494(10) 0.7191(9) 0.0736(5) 0.079(2) Uani 1 1 d . U . . .
C51 C 0.8531(10) 0.6877(9) 0.0199(5) 0.081(2) Uani 1 1 d . U . . .
H51 H 0.8502 0.6242 0.0120 0.097 Uiso 1 1 calc R U . . .
C52 C 0.8612(10) 0.7509(9) -0.0221(5) 0.085(2) Uani 1 1 d . U . . .
H52 H 0.8607 0.7293 -0.0582 0.102 Uiso 1 1 calc R U . . .
C53 C 0.8698(10) 0.8462(10) -0.0094(5) 0.088(2) Uani 1 1 d . U . . .
H53 H 0.8779 0.8901 -0.0369 0.106 Uiso 1 1 calc R U . . .
C54 C 0.8664(11) 0.8743(10) 0.0421(5) 0.092(2) Uani 1 1 d . U . . .
H54 H 0.8717 0.9384 0.0501 0.110 Uiso 1 1 calc R U . . .
C55 C 0.8556(10) 0.8127(9) 0.0842(5) 0.086(2) Uani 1 1 d . U . . .
H55 H 0.8524 0.8351 0.1199 0.104 Uiso 1 1 calc R U . . .
C56 C 0.8407(14) 0.6768(13) 0.3747(8) 0.115(3) Uani 1 1 d . U . . .
C57 C 0.9049(14) 0.7607(13) 0.4080(8) 0.124(3) Uani 1 1 d . U . . .
C58 C 0.9720(13) 0.8406(12) 0.3807(7) 0.132(3) Uani 1 1 d . U . . .
H58 H 0.9747 0.8408 0.3429 0.158 Uiso 1 1 calc R U . . .
C59 C 1.0354(14) 0.9205(13) 0.4113(7) 0.137(3) Uani 1 1 d . U . . .
H59 H 1.0768 0.9759 0.3950 0.165 Uiso 1 1 calc R U . . .
C60 C 1.0306(14) 0.9092(13) 0.4687(8) 0.140(3) Uani 1 1 d . U . . .
H60 H 1.0746 0.9579 0.4895 0.168 Uiso 1 1 calc R U . . .
C61 C 0.9652(14) 0.8311(12) 0.4963(8) 0.138(3) Uani 1 1 d . U . . .
H61 H 0.9647 0.8273 0.5340 0.165 Uiso 1 1 calc R U . . .
C62 C 0.8975(14) 0.7557(12) 0.4620(7) 0.131(3) Uani 1 1 d . U . . .
H62 H 0.8490 0.7040 0.4780 0.157 Uiso 1 1 calc R U . . .
C63 C 0.3204(11) -0.0036(13) 0.1833(6) 0.093(4) Uani 1 1 d . U . . .
C64 C 0.2430(14) -0.0772(14) 0.1482(7) 0.128(3) Uani 1 1 d . U . . .
C65 C 0.2330(13) -0.1746(13) 0.1545(7) 0.132(3) Uani 1 1 d . U . . .
H65 H 0.2699 -0.1928 0.1804 0.159 Uiso 1 1 calc R U . . .
C66 C 0.1661(13) -0.2443(13) 0.1212(7) 0.137(3) Uani 1 1 d . U . . .
H66 H 0.1548 -0.3098 0.1255 0.165 Uiso 1 1 calc R U . . .
C67 C 0.1179(13) -0.2123(13) 0.0819(7) 0.137(3) Uani 1 1 d . U . . .
H67 H 0.0718 -0.2573 0.0600 0.164 Uiso 1 1 calc R U . . .
C68 C 0.1367(13) -0.1128(13) 0.0740(7) 0.133(3) Uani 1 1 d . U . . .
H68 H 0.1063 -0.0921 0.0461 0.160 Uiso 1 1 calc R U . . .
C69 C 0.2018(13) -0.0467(13) 0.1088(7) 0.127(3) Uani 1 1 d . U . . .
H69 H 0.2160 0.0191 0.1041 0.153 Uiso 1 1 calc R U . . .
C70 C 0.4092(9) 0.3358(9) -0.0200(5) 0.082(4) Uani 1 1 d . . . . .
H70A H 0.4014 0.3987 -0.0212 0.123 Uiso 1 1 calc R U . . .
H70B H 0.3439 0.2877 -0.0181 0.123 Uiso 1 1 calc R U . . .
H70C H 0.4450 0.3242 -0.0522 0.123 Uiso 1 1 calc R U . . .
C71 C 0.4667(8) 0.3309(10) 0.0286(4) 0.051(3) Uani 1 1 d . . . . .
C72 C 0.8720(11) 0.2961(11) 0.5495(5) 0.114(5) Uani 1 1 d . . . . .
H72A H 0.8210 0.3084 0.5731 0.171 Uiso 1 1 calc R U . . .
H72B H 0.9350 0.3463 0.5547 0.171 Uiso 1 1 calc R U . . .
H72C H 0.8794 0.2350 0.5578 0.171 Uiso 1 1 calc R U . . .
C73 C 0.8407(10) 0.2936(12) 0.4898(5) 0.064(4) Uani 1 1 d . . . . .
C74 C 0.7171(16) -0.1206(11) 0.3917(7) 0.169(9) Uani 1 1 d . U . . .
H74A H 0.6688 -0.1722 0.3725 0.254 Uiso 1 1 calc R U . . .
H74B H 0.7022 -0.1259 0.4300 0.254 Uiso 1 1 calc R U . . .
H74C H 0.7837 -0.1245 0.3844 0.254 Uiso 1 1 calc R U . . .
C75 C 0.7118(13) -0.0220(12) 0.3727(7) 0.104(3) Uani 1 1 d . U . . .
O1W O 0.9811(12) 0.7682(11) 0.2431(5) 0.208(7) Uani 1 1 d . . . . .
H1WA H 0.9377 0.7424 0.2676 0.312 Uiso 1 1 d R U . . .
H1WB H 0.9510 0.7483 0.2134 0.312 Uiso 1 1 d R U . . .
O21 O 0.5145(12) -0.0747(13) 0.2635(8) 0.240(7) Uiso 1 1 d D U . . .
H21 H 0.4710 -0.0991 0.2410 0.360 Uiso 1 1 calc R U . . .
C76 C 0.3853(16) -0.2048(15) 0.3008(10) 0.250(12) Uiso 1 1 d D U . . .
H76A H 0.3892 -0.2324 0.2650 0.374 Uiso 1 1 calc R U . . .
H76B H 0.3327 -0.1755 0.3023 0.374 Uiso 1 1 calc R U . . .
H76C H 0.3708 -0.2545 0.3270 0.374 Uiso 1 1 calc R U . . .
C77 C 0.4883(19) -0.127(2) 0.3137(8) 0.325(17) Uiso 1 1 d D U . . .
H77A H 0.4810 -0.0841 0.3438 0.390 Uiso 1 1 calc R U . . .
H77B H 0.5388 -0.1560 0.3224 0.390 Uiso 1 1 calc R U . . .
O4A O 0.811(3) 0.692(2) 0.1579(9) 0.086(4) Uani 0.3 1 d D U P A 2
O5A O 0.340(2) -0.036(3) 0.2292(13) 0.097(5) Uani 0.4 1 d . U P B 2

loop_
_atom_site_aniso_label
_atom_site_aniso_U_11
_atom_site_aniso_U_22
_atom_site_aniso_U_33
_atom_site_aniso_U_23
_atom_site_aniso_U_13
_atom_site_aniso_U_12
Cu1 0.0393(8) 0.0530(8) 0.0353(7) -0.0061(6) -0.0024(6) 0.0204(7)
Cu2 0.0433(8) 0.0669(9) 0.0373(7) 0.0005(7) -0.0035(6) 0.0254(7)
Cu3 0.0461(8) 0.0755(10) 0.0365(7) 0.0017(7) 0.0004(6) 0.0277(8)
Cu4 0.0328(7) 0.0415(7) 0.0319(7) -0.0003(5) 0.0019(5) 0.0157(6)
Cu5 0.0356(8) 0.0533(8) 0.0373(7) -0.0015(6) -0.0006(6) 0.0135(6)
Cu6 0.0540(9) 0.0647(9) 0.0344(7) 0.0009(6) 0.0012(6) 0.0263(7)
Cu7 0.0449(8) 0.0630(9) 0.0347(7) 0.0027(6) -0.0035(6) 0.0215(7)
Cu8 0.0400(8) 0.0565(9) 0.0391(7) 0.0099(6) 0.0057(6) 0.0171(7)
Cu9 0.0447(8) 0.0522(8) 0.0430(8) 0.0039(6) 0.0033(6) 0.0240(7)
O00E 0.050(4) 0.060(5) 0.034(4) 0.003(3) 0.009(3) 0.030(4)
O1 0.059(5) 0.055(5) 0.055(5) -0.021(4) -0.012(4) 0.015(4)
O2 0.140(10) 0.101(8) 0.091(7) 0.017(6) -0.029(7) -0.009(7)
O3 0.069(5) 0.070(5) 0.058(5) 0.028(4) 0.019(4) 0.032(5)
O4 0.117(7) 0.085(6) 0.053(5) 0.019(5) -0.006(6) 0.016(6)
O5 0.088(11) 0.109(8) 0.093(11) 0.032(8) 0.005(7) 0.011(9)
O6 0.055(5) 0.065(6) 0.092(6) 0.000(5) -0.006(4) 0.012(5)
O7 0.061(5) 0.068(5) 0.040(4) 0.001(4) -0.013(4) 0.022(4)
O8 0.063(5) 0.065(5) 0.041(4) 0.007(4) -0.009(4) 0.020(4)
O9 0.141(6) 0.106(5) 0.067(5) 0.030(5) 0.018(5) 0.084(5)
O10 0.150(6) 0.118(6) 0.085(5) 0.022(5) 0.019(5) 0.065(5)
O11 0.068(6) 0.081(6) 0.044(5) 0.011(4) -0.013(4) 0.027(5)
O12 0.061(6) 0.080(6) 0.045(5) 0.000(4) -0.008(4) 0.024(5)
O13 0.038(4) 0.064(5) 0.038(4) 0.001(3) 0.000(3) 0.030(4)
O14 0.035(4) 0.044(4) 0.027(3) -0.005(3) -0.004(3) 0.013(3)
O15 0.029(4) 0.045(4) 0.034(4) 0.006(3) 0.007(3) 0.012(3)
O16 0.040(4) 0.057(4) 0.031(4) -0.006(3) -0.004(3) 0.018(4)
O17 0.048(4) 0.043(4) 0.036(4) -0.001(3) 0.005(3) 0.019(3)
O18 0.042(4) 0.064(5) 0.034(4) -0.002(3) 0.001(3) 0.023(4)
O19 0.025(4) 0.052(4) 0.030(4) -0.005(3) 0.005(3) 0.013(3)
N1 0.038(6) 0.054(6) 0.046(6) -0.006(5) -0.004(4) 0.019(5)
N2 0.047(6) 0.051(6) 0.049(6) -0.013(5) -0.007(5) 0.013(5)
N3 0.033(5) 0.072(6) 0.038(5) 0.008(5) 0.009(4) 0.018(5)
N4 0.029(5) 0.061(6) 0.045(5) 0.000(5) 0.002(4) 0.018(5)
N5 0.040(5) 0.055(6) 0.046(5) -0.008(5) 0.006(4) 0.024(5)
N6 0.044(6) 0.059(6) 0.050(6) 0.004(5) 0.005(4) 0.021(5)
N7 0.042(5) 0.058(6) 0.039(5) -0.015(5) 0.002(4) 0.012(5)
N8 0.050(6) 0.049(6) 0.041(5) -0.005(5) -0.004(4) 0.018(5)
N9 0.063(7) 0.069(6) 0.035(5) 0.017(5) 0.011(5) 0.030(5)
N10 0.052(6) 0.071(7) 0.049(6) 0.018(5) 0.001(5) 0.022(6)
N11 0.038(5) 0.069(6) 0.032(5) 0.009(4) 0.011(4) 0.026(5)
N12 0.035(5) 0.066(6) 0.040(5) -0.002(5) -0.007(4) 0.020(5)
N13 0.047(6) 0.047(5) 0.044(5) -0.006(4) -0.004(4) 0.026(5)
N14 0.053(6) 0.071(6) 0.031(5) -0.006(4) -0.002(4) 0.041(5)
N15 0.063(7) 0.049(6) 0.051(6) 0.010(5) 0.004(5) 0.027(5)
N16 0.055(6) 0.066(6) 0.031(5) 0.006(5) 0.001(4) 0.025(5)
N17 0.045(6) 0.068(6) 0.042(6) 0.000(5) -0.001(4) 0.027(5)
N18 0.054(6) 0.075(7) 0.050(6) 0.008(6) 0.009(5) 0.033(6)
N19 0.102(10) 0.133(10) 0.053(7) -0.013(7) 0.018(7) 0.050(8)
N20 0.046(6) 0.059(6) 0.043(5) 0.010(4) 0.000(4) 0.028(5)
N21 0.062(7) 0.062(6) 0.041(5) 0.000(5) 0.007(5) 0.022(6)
N22 0.063(8) 0.114(10) 0.114(10) -0.002(7) -0.009(7) 0.046(8)
N23 0.047(6) 0.062(6) 0.034(5) -0.003(4) 0.006(4) 0.024(5)
N24 0.042(6) 0.067(7) 0.053(6) -0.018(5) 0.008(5) 0.012(5)
N25 0.088(9) 0.121(10) 0.062(7) -0.019(7) 0.028(7) 0.017(7)
N26 0.050(6) 0.062(6) 0.030(5) 0.001(4) -0.001(4) 0.022(5)
N27 0.058(7) 0.073(7) 0.045(6) 0.009(5) 0.009(5) 0.027(6)
N28 0.052(7) 0.123(10) 0.105(9) 0.016(7) -0.002(6) 0.048(7)
C1 0.070(10) 0.110(11) 0.090(10) 0.023(9) 0.001(8) 0.038(9)
C2 0.090(10) 0.062(9) 0.083(10) -0.002(8) -0.012(8) 0.049(8)
C3 0.090(11) 0.061(9) 0.076(9) 0.000(7) -0.004(8) 0.040(8)
C4 0.170(16) 0.077(10) 0.093(11) -0.025(9) -0.043(11) 0.075(11)
C5 0.058(8) 0.066(9) 0.062(8) 0.022(7) -0.002(6) 0.029(7)
C6 0.053(7) 0.053(7) 0.039(6) -0.001(6) -0.011(5) 0.022(6)
C7 0.030(6) 0.053(7) 0.040(6) -0.004(5) -0.007(5) 0.024(5)
C8 0.043(7) 0.130(12) 0.060(8) -0.024(8) -0.005(6) 0.037(8)
C9 0.049(8) 0.091(9) 0.059(8) -0.012(7) -0.005(6) 0.044(7)
C10 0.052(8) 0.112(11) 0.069(9) -0.012(8) 0.011(7) 0.055(8)
C11 0.074(9) 0.066(8) 0.047(7) -0.004(6) -0.001(6) 0.046(7)
C12 0.077(9) 0.099(10) 0.040(7) -0.013(7) 0.006(6) 0.040(8)
C13 0.057(9) 0.114(11) 0.091(10) 0.005(9) -0.009(8) 0.037(9)
C14 0.037(7) 0.070(8) 0.058(8) 0.007(6) 0.003(6) 0.021(6)
C15 0.059(9) 0.104(10) 0.064(9) 0.010(8) 0.012(7) 0.050(8)
C16 0.053(8) 0.072(8) 0.044(7) 0.002(6) 0.009(6) 0.029(7)
C17 0.091(10) 0.117(11) 0.066(9) -0.001(8) 0.015(8) 0.061(9)
C18 0.027(6) 0.049(6) 0.035(6) -0.004(5) 0.000(4) 0.012(5)
C19 0.040(7) 0.042(6) 0.052(7) 0.012(5) 0.001(5) 0.011(5)
C20 0.055(9) 0.129(13) 0.091(10) 0.053(9) 0.003(8) 0.014(9)
C21 0.059(9) 0.071(9) 0.068(9) 0.035(7) 0.008(7) 0.015(7)
C22 0.092(12) 0.108(12) 0.078(11) 0.042(9) 0.027(9) 0.043(10)
C23 0.081(10) 0.085(10) 0.039(7) 0.027(7) 0.016(7) 0.043(8)
C24 0.119(13) 0.107(11) 0.063(9) 0.024(8) 0.018(9) 0.048(10)
C25 0.045(8) 0.112(11) 0.089(10) 0.003(8) -0.023(7) 0.034(8)
C26 0.052(8) 0.067(8) 0.056(8) -0.017(7) -0.017(7) 0.019(7)
C27 0.037(7) 0.074(9) 0.086(10) -0.019(8) -0.005(7) 0.015(7)
C28 0.032(7) 0.068(8) 0.059(8) -0.015(6) -0.004(6) 0.016(6)
C29 0.070(9) 0.073(9) 0.084(10) 0.009(8) 0.014(7) 0.008(7)
C30 0.022(6) 0.043(6) 0.044(6) 0.004(5) 0.003(5) 0.011(5)
C31 0.028(6) 0.054(7) 0.035(6) 0.006(5) 0.007(5) 0.015(5)
C32 0.052(8) 0.086(9) 0.088(9) -0.014(7) -0.003(7) 0.046(7)
C33 0.038(7) 0.064(8) 0.052(7) 0.002(6) 0.005(6) 0.023(6)
C34 0.040(7) 0.080(9) 0.070(9) -0.009(7) 0.020(6) 0.018(7)
C35 0.056(8) 0.073(8) 0.046(7) 0.001(6) 0.014(6) 0.014(7)
C36 0.084(10) 0.127(12) 0.045(8) 0.013(8) 0.014(7) 0.019(9)
C37 0.083(10) 0.099(10) 0.104(11) -0.001(9) -0.009(8) 0.067(9)
C38 0.034(7) 0.056(7) 0.082(9) -0.018(7) -0.007(6) 0.023(6)
C39 0.054(8) 0.079(9) 0.072(9) -0.022(7) 0.014(7) 0.031(7)
C40 0.043(7) 0.062(8) 0.051(7) -0.003(6) 0.014(6) 0.020(6)
C41 0.051(8) 0.105(10) 0.059(8) 0.004(7) 0.025(6) 0.024(7)
C42 0.048(7) 0.041(6) 0.036(6) -0.005(5) 0.002(5) 0.021(6)
C43 0.052(7) 0.048(7) 0.025(6) -0.003(5) 0.004(5) 0.017(6)
C44 0.085(10) 0.057(8) 0.078(9) -0.016(7) -0.001(7) 0.027(7)
C45 0.066(8) 0.048(7) 0.057(8) -0.017(6) -0.001(6) 0.022(7)
C46 0.065(9) 0.078(10) 0.046(8) -0.036(7) -0.004(6) 0.010(8)
C47 0.043(7) 0.064(8) 0.050(8) -0.017(6) -0.001(5) 0.010(6)
C48 0.099(11) 0.111(11) 0.032(7) -0.004(7) -0.001(7) 0.026(9)
C49 0.104(5) 0.077(5) 0.055(4) 0.013(4) 0.008(4) 0.029(4)
C50 0.103(4) 0.075(4) 0.064(4) 0.017(4) 0.014(4) 0.036(4)
C51 0.103(5) 0.078(5) 0.066(4) 0.021(4) 0.015(4) 0.036(4)
C52 0.107(5) 0.083(5) 0.070(4) 0.022(4) 0.016(4) 0.037(4)
C53 0.111(5) 0.083(5) 0.076(5) 0.024(4) 0.015(4) 0.039(4)
C54 0.115(5) 0.083(5) 0.082(5) 0.020(4) 0.018(4) 0.037(4)
C55 0.110(5) 0.079(5) 0.075(4) 0.016(4) 0.018(4) 0.036(4)
C56 0.143(8) 0.087(7) 0.107(7) -0.018(6) -0.034(7) 0.024(6)
C57 0.150(7) 0.094(6) 0.116(7) -0.017(6) -0.031(6) 0.019(5)
C58 0.152(7) 0.101(6) 0.124(7) -0.016(6) -0.028(6) 0.015(5)
C59 0.155(7) 0.106(6) 0.130(7) -0.018(6) -0.025(6) 0.013(6)
C60 0.157(7) 0.109(6) 0.133(7) -0.020(6) -0.025(6) 0.013(6)
C61 0.158(7) 0.106(6) 0.129(7) -0.021(6) -0.027(6) 0.014(6)
C62 0.154(7) 0.100(6) 0.121(7) -0.022(6) -0.029(6) 0.016(5)
C63 0.076(10) 0.107(8) 0.088(10) 0.032(8) 0.005(7) 0.017(9)
C64 0.119(7) 0.120(7) 0.114(7) -0.019(7) -0.025(5) -0.004(6)
C65 0.124(7) 0.123(7) 0.118(7) -0.019(7) -0.024(5) -0.007(6)
C66 0.126(7) 0.127(7) 0.123(7) -0.018(6) -0.025(5) -0.009(6)
C67 0.123(7) 0.129(7) 0.125(7) -0.020(7) -0.029(5) -0.008(6)
C68 0.120(7) 0.127(7) 0.124(7) -0.020(7) -0.030(5) -0.003(6)
C69 0.115(7) 0.122(7) 0.117(7) -0.020(6) -0.030(5) -0.001(6)
C70 0.088(10) 0.076(9) 0.068(9) 0.015(7) -0.037(7) 0.001(8)
C71 0.037(7) 0.081(10) 0.031(6) 0.000(7) -0.007(5) 0.013(7)
C72 0.139(14) 0.147(14) 0.051(9) 0.026(9) -0.024(9) 0.035(12)
C73 0.060(9) 0.096(12) 0.043(8) -0.008(8) -0.014(7) 0.033(9)
C74 0.31(3) 0.123(14) 0.128(14) 0.070(11) 0.100(15) 0.141(16)
C75 0.145(6) 0.113(6) 0.078(5) 0.022(5) 0.023(5) 0.076(5)
O1W 0.261(18) 0.306(19) 0.117(10) -0.036(11) -0.022(10) 0.177(16)
O4A 0.111(8) 0.083(7) 0.058(7) 0.015(7) 0.000(7) 0.022(7)
O5A 0.084(12) 0.106(9) 0.092(11) 0.030(9) 0.004(8) 0.013(10)

loop_
_atom_type_symbol
_atom_type_description
_atom_type_scat_dispersion_real
_atom_type_scat_dispersion_imag
_atom_type_scat_source
C C 0.0033 0.0016 'International Tables Vol C Tables 4.2.6.8 and 6.1.1.4'
H H 0.0000 0.0000 'International Tables Vol C Tables 4.2.6.8 and 6.1.1.4'
Cu Cu 0.3201 1.2651 'International Tables Vol C Tables 4.2.6.8 and 6.1.1.4'
N N 0.0061 0.0033 'International Tables Vol C Tables 4.2.6.8 and 6.1.1.4'
O O 0.0106 0.0060 'International Tables Vol C Tables 4.2.6.8 and 6.1.1.4'

loop_
_geom_angle_atom_site_label_1
_geom_angle_atom_site_label_2
_geom_angle_atom_site_label_3
_geom_angle
O1 Cu1 O14 174.3(3)
O1 Cu1 O13 95.4(3)
O14 Cu1 O13 87.5(2)
O1 Cu1 N13 97.0(3)
O14 Cu1 N13 80.1(3)
O13 Cu1 N13 167.5(3)
O1 Cu1 N17 88.3(3)
O14 Cu1 N17 97.3(3)
O13 Cu1 N17 70.4(3)
N13 Cu1 N17 110.7(3)
O12 Cu2 O13 167.3(3)
O12 Cu2 N17 95.1(3)
O13 Cu2 N17 83.2(3)
O12 Cu2 N2 97.8(4)
O13 Cu2 N2 81.6(3)
N17 Cu2 N2 162.4(4)
O12 Cu2 N20 93.4(3)
O13 Cu2 N20 99.3(3)
N17 Cu2 N20 96.0(3)
N2 Cu2 N20 95.1(3)
O11 Cu3 O18 177.0(3)
O11 Cu3 N20 98.2(3)
O18 Cu3 N20 83.5(3)
O11 Cu3 N9 96.5(3)
O18 Cu3 N9 82.0(3)
N20 Cu3 N9 164.2(3)
O11 Cu3 O10 86.9(3)
O18 Cu3 O10 90.6(3)
N20 Cu3 O10 92.8(3)
N9 Cu3 O10 93.6(4)
O19 Cu4 O14 88.8(2)
O19 Cu4 O15 164.9(2)
O14 Cu4 O15 92.6(3)
O19 Cu4 O17 92.3(3)
O14 Cu4 O17 167.1(2)
O15 Cu4 O17 89.6(2)
O19 Cu5 O6 179.2(3)
O19 Cu5 O00E 88.8(3)
O6 Cu5 O00E 91.9(3)
O19 Cu5 N12 81.5(3)
O6 Cu5 N12 97.7(3)
O00E Cu5 N12 170.2(3)
O7 Cu6 O00E 165.4(3)
O7 Cu6 N26 95.8(3)
O00E Cu6 N26 82.8(3)
O7 Cu6 N7 98.0(3)
O00E Cu6 N7 82.5(3)
N26 Cu6 N7 165.2(3)
O7 Cu6 N23 92.4(3)
O00E Cu6 N23 102.1(3)
N26 Cu6 N23 92.8(3)
N7 Cu6 N23 91.8(3)
O7 Cu6 Cu7 80.2(2)
O00E Cu6 Cu7 110.2(2)
N26 Cu6 Cu7 55.0(2)
N7 Cu6 Cu7 132.9(2)
N23 Cu6 Cu7 41.74(18)
O16 Cu7 O8 168.9(3)
O16 Cu7 N23 83.2(3)
O8 Cu7 N23 96.7(3)
O16 Cu7 N16 83.4(3)
O8 Cu7 N16 95.6(3)
N23 Cu7 N16 165.8(4)
O16 Cu7 N26 102.5(3)
O8 Cu7 N26 88.6(3)
N23 Cu7 N26 92.1(3)
N16 Cu7 N26 95.3(3)
O16 Cu7 Cu6 110.46(19)
O8 Cu7 Cu6 77.9(2)
N23 Cu7 Cu6 54.3(2)
N16 Cu7 Cu6 136.1(3)
N26 Cu7 Cu6 41.84(18)
O3 Cu8 O15 176.8(3)
O3 Cu8 O16 94.5(3)
O15 Cu8 O16 88.5(2)
O3 Cu8 N3 97.0(3)
O15 Cu8 N3 80.1(3)
O16 Cu8 N3 168.5(3)
O9 Cu9 O17 171.3(3)
O9 Cu9 O18 99.0(3)
O17 Cu9 O18 88.2(2)
O9 Cu9 N6 92.4(3)
O17 Cu9 N6 80.3(3)
O18 Cu9 N6 168.5(3)
C43 O00E Cu6 116.0(5)
C43 O00E Cu5 131.2(6)
Cu6 O00E Cu5 109.1(3)
C56 O1 Cu1 109.0(10)
C49 O3 Cu8 115.6(7)
C63 O6 Cu5 110.8(10)
C71 O7 Cu6 126.6(7)
C71 O8 Cu7 128.4(7)
C75 O9 Cu9 136.5(11)
C75 O10 Cu3 125.1(9)
C73 O11 Cu3 130.4(8)
C73 O12 Cu2 128.3(8)
C30 O13 Cu2 117.4(5)
C30 O13 Cu1 129.3(6)
Cu2 O13 Cu1 108.5(3)
C7 O14 Cu4 118.6(5)
C7 O14 Cu1 113.6(5)
Cu4 O14 Cu1 126.7(3)
C31 O15 Cu4 117.8(5)
C31 O15 Cu8 114.5(5)
Cu4 O15 Cu8 126.7(3)
C6 O16 Cu7 115.1(5)
C6 O16 Cu8 127.9(6)
Cu7 O16 Cu8 113.0(3)
C42 O17 Cu4 117.9(5)
C42 O17 Cu9 114.3(5)
Cu4 O17 Cu9 126.9(3)
C19 O18 Cu3 116.7(5)
C19 O18 Cu9 129.2(6)
Cu3 O18 Cu9 108.3(3)
C18 O19 Cu4 118.1(5)
C18 O19 Cu5 112.7(5)
Cu4 O19 Cu5 127.8(3)
C28 N1 N2 111.8(9)
C28 N1 C30 131.5(9)
N2 N1 C30 116.7(8)
C26 N2 N1 105.3(9)
C26 N2 Cu2 139.9(8)
N1 N2 Cu2 110.6(6)
C35 N3 N4 104.7(8)
C35 N3 Cu8 142.6(8)
N4 N3 Cu8 111.2(6)
N3 N4 C33 111.7(8)
N3 N4 C31 117.0(7)
C33 N4 C31 131.3(9)
N6 N5 C40 112.4(8)
N6 N5 C42 117.0(7)
C40 N5 C42 130.6(9)
C38 N6 N5 106.0(8)
C38 N6 Cu9 141.4(8)
N5 N6 Cu9 110.3(6)
C47 N7 N8 107.0(8)
C47 N7 Cu6 140.7(8)
N8 N7 Cu6 109.5(6)
C45 N8 N7 111.2(8)
C45 N8 C43 132.5(9)
N7 N8 C43 116.0(8)
C23 N9 N10 104.8(10)
C23 N9 Cu3 139.6(9)
N10 N9 Cu3 110.0(6)
C21 N10 N9 112.2(10)
C21 N10 C19 131.7(10)
N9 N10 C19 115.8(9)
C16 N11 N12 111.5(8)
C16 N11 C18 132.3(9)
N12 N11 C18 116.1(7)
C14 N12 N11 106.3(8)
C14 N12 Cu5 141.3(7)
N11 N12 Cu5 110.2(6)
C11 N13 N14 105.6(8)
C11 N13 Cu1 139.8(7)
N14 N13 Cu1 111.5(6)
C9 N14 N13 112.0(8)
C9 N14 C7 131.5(9)
N13 N14 C7 116.2(7)
C3 N15 N16 114.6(9)
C3 N15 C6 128.1(10)
N16 N15 C6 117.0(8)
N15 N16 C5 104.1(9)
N15 N16 Cu7 108.4(6)
C5 N16 Cu7 143.2(8)
N18 N17 Cu2 120.1(7)
N18 N17 Cu1 116.1(7)
Cu2 N17 Cu1 89.2(3)
N19 N18 N17 177.5(11)
N21 N20 Cu3 122.5(7)
N21 N20 Cu2 108.3(7)
Cu3 N20 Cu2 87.5(3)
N22 N21 N20 177.1(12)
N24 N23 Cu7 118.0(7)
N24 N23 Cu6 112.0(7)
Cu7 N23 Cu6 84.0(3)
N25 N24 N23 176.2(12)
N27 N26 Cu6 122.9(7)
N27 N26 Cu7 108.4(6)
Cu6 N26 Cu7 83.1(3)
N28 N27 N26 177.3(12)
C5 C1 H1A 109.5
C5 C1 H1B 109.5
H1A C1 H1B 109.5
C5 C1 H1C 109.5
H1A C1 H1C 109.5
H1B C1 H1C 109.5
C5 C2 C3 108.8(10)
C5 C2 H2 125.6
C3 C2 H2 125.6
N15 C3 C2 103.8(11)
N15 C3 C4 125.6(12)
C2 C3 C4 130.6(11)
C3 C4 H4A 109.5
C3 C4 H4B 109.5
H4A C4 H4B 109.5
C3 C4 H4C 109.5
H4A C4 H4C 109.5
H4B C4 H4C 109.5
C2 C5 N16 108.6(10)
C2 C5 C1 130.7(11)
N16 C5 C1 120.7(11)
O16 C6 N15 107.2(7)
O16 C6 C7 106.0(7)
N15 C6 C7 111.4(8)
O16 C6 H6 110.7
N15 C6 H6 110.7
C7 C6 H6 110.7
O14 C7 N14 104.9(7)
O14 C7 C6 108.4(7)
N14 C7 C6 114.0(8)
O14 C7 H7 109.8
N14 C7 H7 109.8
C6 C7 H7 109.8
C9 C8 H8A 109.5
C9 C8 H8B 109.5
H8A C8 H8B 109.5
C9 C8 H8C 109.5
H8A C8 H8C 109.5
H8B C8 H8C 109.5
N14 C9 C10 106.3(10)
N14 C9 C8 123.0(10)
C10 C9 C8 130.7(10)
C9 C10 C11 106.5(9)
C9 C10 H10 126.7
C11 C10 H10 126.7
N13 C11 C10 109.4(10)
N13 C11 C12 120.4(10)
C10 C11 C12 130.1(10)
C11 C12 H12A 109.5
C11 C12 H12B 109.5
H12A C12 H12B 109.5
C11 C12 H12C 109.5
H12A C12 H12C 109.5
H12B C12 H12C 109.5
C14 C13 H13A 109.5
C14 C13 H13B 109.5
H13A C13 H13B 109.5
C14 C13 H13C 109.5
H13A C13 H13C 109.5
H13B C13 H13C 109.5
N12 C14 C15 109.2(10)
N12 C14 C13 122.0(10)
C15 C14 C13 128.7(11)
C16 C15 C14 108.2(10)
C16 C15 H15 125.9
C14 C15 H15 125.9
N11 C16 C15 104.8(10)
N11 C16 C17 122.1(10)
C15 C16 C17 133.1(10)
C16 C17 H17A 109.5
C16 C17 H17B 109.5
H17A C17 H17B 109.5
C16 C17 H17C 109.5
H17A C17 H17C 109.5
H17B C17 H17C 109.5
O19 C18 N11 105.7(7)
O19 C18 C19 108.3(7)
N11 C18 C19 111.8(8)
O19 C18 H18 110.3
N11 C18 H18 110.3
C19 C18 H18 110.3
O18 C19 N10 108.1(8)
O18 C19 C18 106.6(8)
N10 C19 C18 112.3(8)
O18 C19 H19 109.9
N10 C19 H19 109.9
C18 C19 H19 109.9
C21 C20 H20A 109.5
C21 C20 H20B 109.5
H20A C20 H20B 109.5
C21 C20 H20C 109.5
H20A C20 H20C 109.5
H20B C20 H20C 109.5
N10 C21 C22 106.3(12)
N10 C21 C20 121.8(12)
C22 C21 C20 131.8(13)
C21 C22 C23 106.5(12)
C21 C22 H22 126.7
C23 C22 H22 126.7
N9 C23 C22 110.2(11)
N9 C23 C24 122.3(13)
C22 C23 C24 127.5(12)
C23 C24 H24A 109.5
C23 C24 H24B 109.5
H24A C24 H24B 109.5
C23 C24 H24C 109.5
H24A C24 H24C 109.5
H24B C24 H24C 109.5
C26 C25 H25A 109.5
C26 C25 H25B 109.5
H25A C25 H25B 109.5
C26 C25 H25C 109.5
H25A C25 H25C 109.5
H25B C25 H25C 109.5
N2 C26 C27 108.2(10)
N2 C26 C25 120.8(12)
C27 C26 C25 131.1(11)
C28 C27 C26 108.7(11)
C28 C27 H27 125.6
C26 C27 H27 125.6
N1 C28 C27 105.9(11)
N1 C28 C29 124.3(10)
C27 C28 C29 129.8(12)
C28 C29 H29A 109.5
C28 C29 H29B 109.5
H29A C29 H29B 109.5
C28 C29 H29C 109.5
H29A C29 H29C 109.5
H29B C29 H29C 109.5
O13 C30 N1 107.3(7)
O13 C30 C31 107.1(7)
N1 C30 C31 112.7(7)
O13 C30 H30 109.9
N1 C30 H30 109.9
C31 C30 H30 109.9
O15 C31 N4 105.0(7)
O15 C31 C30 108.1(7)
N4 C31 C30 113.7(8)
O15 C31 H31 110.0
N4 C31 H31 110.0
C30 C31 H31 110.0
C33 C32 H32A 109.5
C33 C32 H32B 109.5
H32A C32 H32B 109.5
C33 C32 H32C 109.5
H32A C32 H32C 109.5
H32B C32 H32C 109.5
N4 C33 C34 105.9(9)
N4 C33 C32 122.0(9)
C34 C33 C32 132.0(10)
C33 C34 C35 107.1(10)
C33 C34 H34 126.5
C35 C34 H34 126.5
N3 C35 C34 110.6(10)
N3 C35 C36 120.5(11)
C34 C35 C36 128.8(11)
C35 C36 H36A 109.5
C35 C36 H36B 109.5
H36A C36 H36B 109.5
C35 C36 H36C 109.5
H36A C36 H36C 109.5
H36B C36 H36C 109.5
C38 C37 H37A 109.5
C38 C37 H37B 109.5
H37A C37 H37B 109.5
C38 C37 H37C 109.5
H37A C37 H37C 109.5
H37B C37 H37C 109.5
N6 C38 C39 108.5(10)
N6 C38 C37 120.9(11)
C39 C38 C37 130.5(10)
C40 C39 C38 108.3(10)
C40 C39 H39 125.8
C38 C39 H39 125.8
N5 C40 C39 104.7(10)
N5 C40 C41 122.7(10)
C39 C40 C41 132.6(10)
C40 C41 H41A 109.5
C40 C41 H41B 109.5
H41A C41 H41B 109.5
C40 C41 H41C 109.5
H41A C41 H41C 109.5
H41B C41 H41C 109.5
O17 C42 N5 104.9(7)
O17 C42 C43 107.1(7)
N5 C42 C43 112.3(8)
O17 C42 H42 110.8
N5 C42 H42 110.8
C43 C42 H42 110.8
O00E C43 N8 108.6(7)
O00E C43 C42 106.8(7)
N8 C43 C42 111.7(8)
O00E C43 H43 109.9
N8 C43 H43 109.9
C42 C43 H43 109.9
C45 C44 H44A 109.5
C45 C44 H44B 109.5
H44A C44 H44B 109.5
C45 C44 H44C 109.5
H44A C44 H44C 109.5
H44B C44 H44C 109.5
N8 C45 C46 105.3(10)
N8 C45 C44 121.8(10)
C46 C45 C44 132.9(11)
C47 C46 C45 107.3(10)
C47 C46 H46 133(6)
C45 C46 H46 118(6)
N7 C47 C46 109.2(11)
N7 C47 C48 123.0(11)
C46 C47 C48 127.9(10)
C47 C48 H48A 109.5
C47 C48 H48B 109.5
H48A C48 H48B 109.5
C47 C48 H48C 109.5
H48A C48 H48C 109.5
H48B C48 H48C 109.5
O4 C49 O3 115.0(12)
O4A C49 O3 135(2)
O4 C49 C50 125.7(12)
O4A C49 C50 102.3(18)
O3 C49 C50 118.9(10)
C55 C50 C51 118.7(12)
C55 C50 C49 122.4(11)
C51 C50 C49 118.9(11)
C50 C51 C52 120.4(12)
C50 C51 H51 119.8
C52 C51 H51 119.8
C53 C52 C51 118.9(13)
C53 C52 H52 120.5
C51 C52 H52 120.5
C54 C53 C52 119.4(13)
C54 C53 H53 120.3
C52 C53 H53 120.3
C53 C54 C55 122.7(14)
C53 C54 H54 118.7
C55 C54 H54 118.7
C50 C55 C54 119.9(13)
C50 C55 H55 120.1
C54 C55 H55 120.1
O1 C56 O2 121.8(15)
O1 C56 C57 118.6(17)
O2 C56 C57 119.5(18)
C62 C57 C58 123.0(18)
C62 C57 C56 118.2(19)
C58 C57 C56 118.7(17)
C57 C58 C59 119.9(18)
C57 C58 H58 120.0
C59 C58 H58 120.0
C60 C59 C58 115.2(18)
C60 C59 H59 122.4
C58 C59 H59 122.4
C61 C60 C59 125.5(19)
C61 C60 H60 117.3
C59 C60 H60 117.3
C60 C61 C62 115.5(18)
C60 C61 H61 122.2
C62 C61 H61 122.2
C57 C62 C61 120.5(19)
C57 C62 H62 119.8
C61 C62 H62 119.8
O6 C63 O5 121(2)
O6 C63 O5A 124(2)
O6 C63 C64 117.2(16)
O5 C63 C64 121(2)
O5A C63 C64 115(2)
C69 C64 C65 123.1(18)
C69 C64 C63 119.1(18)
C65 C64 C63 116.9(18)
C64 C65 C66 118.7(19)
C64 C65 H65 120.6
C66 C65 H65 120.6
C67 C66 C65 117.8(19)
C67 C66 H66 121.1
C65 C66 H66 121.1
C66 C67 C68 121.5(18)
C66 C67 H67 119.2
C68 C67 H67 119.2
C69 C68 C67 118.5(18)
C69 C68 H68 120.8
C67 C68 H68 120.8
C64 C69 C68 120.0(19)
C64 C69 H69 120.0
C68 C69 H69 120.0
C71 C70 H70A 109.5
C71 C70 H70B 109.5
H70A C70 H70B 109.5
C71 C70 H70C 109.5
H70A C70 H70C 109.5
H70B C70 H70C 109.5
O8 C71 O7 126.5(9)
O8 C71 C70 115.7(11)
O7 C71 C70 117.8(11)
C73 C72 H72A 109.5
C73 C72 H72B 109.5
H72A C72 H72B 109.5
C73 C72 H72C 109.5
H72A C72 H72C 109.5
H72B C72 H72C 109.5
O12 C73 O11 127.0(11)
O12 C73 C72 116.9(13)
O11 C73 C72 116.1(13)
C75 C74 H74A 109.5
C75 C74 H74B 109.5
H74A C74 H74B 109.5
C75 C74 H74C 109.5
H74A C74 H74C 109.5
H74B C74 H74C 109.5
O9 C75 O10 125.5(15)
O9 C75 C74 123.0(16)
O10 C75 C74 111.5(14)
H1WA O1W H1WB 104.5
C77 O21 H21 109.5
C77 C76 H76A 109.5
C77 C76 H76B 109.5
H76A C76 H76B 109.5
C77 C76 H76C 109.5
H76A C76 H76C 109.5
H76B C76 H76C 109.5
O21 C77 C76 102.9(9)
O21 C77 H77A 111.2
C76 C77 H77A 111.2
O21 C77 H77B 111.2
C76 C77 H77B 111.2
H77A C77 H77B 109.1

loop_
_geom_bond_atom_site_label_1
_geom_bond_atom_site_label_2
_geom_bond_distance
Cu1 O1 1.920(7)
Cu1 O14 1.932(6)
Cu1 O13 1.958(6)
Cu1 N13 1.988(8)
Cu1 N17 2.467(8)
Cu2 O12 1.910(7)
Cu2 O13 1.913(6)
Cu2 N17 1.982(8)
Cu2 N2 1.999(9)
Cu2 N20 2.443(8)
Cu3 O11 1.916(8)
Cu3 O18 1.917(6)
Cu3 N20 2.005(8)
Cu3 N9 2.016(9)
Cu3 O10 2.312(10)
Cu4 O19 1.903(6)
Cu4 O14 1.908(6)
Cu4 O15 1.918(6)
Cu4 O17 1.919(6)
Cu5 O19 1.919(6)
Cu5 O6 1.929(8)
Cu5 O00E 1.953(6)
Cu5 N12 1.999(8)
Cu6 O7 1.904(7)
Cu6 O00E 1.919(6)
Cu6 N26 2.004(8)
Cu6 N7 2.021(8)
Cu6 N23 2.435(9)
Cu6 Cu7 2.983(2)
Cu7 O16 1.919(6)
Cu7 O8 1.938(7)
Cu7 N23 1.997(8)
Cu7 N16 2.007(8)
Cu7 N26 2.463(8)
Cu8 O3 1.898(7)
Cu8 O15 1.920(6)
Cu8 O16 1.951(6)
Cu8 N3 2.002(8)
Cu9 O9 1.874(8)
Cu9 O17 1.928(6)
Cu9 O18 1.948(6)
Cu9 N6 2.024(8)
O00E C43 1.398(10)
O1 C56 1.234(18)
O2 C56 1.277(17)
O3 C49 1.259(8)
O4 C49 1.256(9)
O5 C63 1.28(2)
O6 C63 1.184(15)
O7 C71 1.268(12)
O8 C71 1.256(12)
O9 C75 1.123(15)
O10 C75 1.287(16)
O11 C73 1.255(14)
O12 C73 1.234(14)
O13 C30 1.381(10)
O14 C7 1.392(9)
O15 C31 1.396(10)
O16 C6 1.405(10)
O17 C42 1.393(10)
O18 C19 1.405(11)
O19 C18 1.404(10)
N1 C28 1.353(13)
N1 N2 1.370(10)
N1 C30 1.455(11)
N2 C26 1.363(12)
N3 C35 1.341(12)
N3 N4 1.351(10)
N4 C33 1.356(11)
N4 C31 1.462(11)
N5 N6 1.350(10)
N5 C40 1.357(11)
N5 C42 1.465(11)
N6 C38 1.335(11)
N7 C47 1.330(12)
N7 N8 1.380(10)
N8 C45 1.343(12)
N8 C43 1.454(11)
N9 C23 1.331(12)
N9 N10 1.366(11)
N10 C21 1.333(13)
N10 C19 1.458(12)
N11 C16 1.355(11)
N11 N12 1.366(10)
N11 C18 1.462(11)
N12 C14 1.321(11)
N13 C11 1.331(11)
N13 N14 1.357(10)
N14 C9 1.323(12)
N14 C7 1.461(11)
N15 C3 1.328(13)
N15 N16 1.368(11)
N15 C6 1.462(11)
N16 C5 1.378(12)
N17 N18 1.211(11)
N18 N19 1.133(11)
N20 N21 1.218(11)
N21 N22 1.173(12)
N23 N24 1.201(11)
N24 N25 1.148(11)
N26 N27 1.241(11)
N27 N28 1.130(11)
C1 C5 1.459(15)
C1 H1A 0.9600
C1 H1B 0.9600
C1 H1C 0.9600
C2 C5 1.378(15)
C2 C3 1.404(15)
C2 H2 0.9300
C3 C4 1.474(16)
C4 H4A 0.9600
C4 H4B 0.9600
C4 H4C 0.9600
C6 C7 1.524(13)
C6 H6 0.9800
C7 H7 0.9800
C8 C9 1.487(14)
C8 H8A 0.9600
C8 H8B 0.9600
C8 H8C 0.9600
C9 C10 1.373(14)
C10 C11 1.385(14)
C10 H10 0.9300
C11 C12 1.528(14)
C12 H12A 0.9600
C12 H12B 0.9600
C12 H12C 0.9600
C13 C14 1.508(15)
C13 H13A 0.9600
C13 H13B 0.9600
C13 H13C 0.9600
C14 C15 1.386(14)
C15 C16 1.372(15)
C15 H15 0.9300
C16 C17 1.494(15)
C17 H17A 0.9600
C17 H17B 0.9600
C17 H17C 0.9600
C18 C19 1.544(12)
C18 H18 0.9800
C19 H19 0.9800
C20 C21 1.490(16)
C20 H20A 0.9600
C20 H20B 0.9600
C20 H20C 0.9600
C21 C22 1.366(16)
C22 C23 1.390(17)
C22 H22 0.9300
C23 C24 1.496(16)
C24 H24A 0.9600
C24 H24B 0.9600
C24 H24C 0.9600
C25 C26 1.475(14)
C25 H25A 0.9600
C25 H25B 0.9600
C25 H25C 0.9600
C26 C27 1.395(15)
C27 C28 1.353(14)
C27 H27 0.9300
C28 C29 1.495(14)
C29 H29A 0.9600
C29 H29B 0.9600
C29 H29C 0.9600
C30 C31 1.532(12)
C30 H30 0.9800
C31 H31 0.9800
C32 C33 1.470(14)
C32 H32A 0.9600
C32 H32B 0.9600
C32 H32C 0.9600
C33 C34 1.356(14)
C34 C35 1.369(14)
C34 H34 0.9300
C35 C36 1.474(14)
C36 H36A 0.9600
C36 H36B 0.9600
C36 H36C 0.9600
C37 C38 1.523(15)
C37 H37A 0.9600
C37 H37B 0.9600
C37 H37C 0.9600
C38 C39 1.397(15)
C39 C40 1.361(14)
C39 H39 0.9300
C40 C41 1.478(14)
C41 H41A 0.9600
C41 H41B 0.9600
C41 H41C 0.9600
C42 C43 1.536(13)
C42 H42 0.9800
C43 H43 0.9800
C44 C45 1.474(14)
C44 H44A 0.9600
C44 H44B 0.9600
C44 H44C 0.9600
C45 C46 1.411(15)
C46 C47 1.388(16)
C46 H46 0.98(10)
C47 C48 1.500(14)
C48 H48A 0.9600
C48 H48B 0.9600
C48 H48C 0.9600
C49 O4A 1.258(10)
C49 C50 1.492(15)
C50 C55 1.359(16)
C50 C51 1.385(15)
C51 C52 1.392(15)
C51 H51 0.9300
C52 C53 1.383(16)
C52 H52 0.9300
C53 C54 1.322(16)
C53 H53 0.9300
C54 C55 1.371(15)
C54 H54 0.9300
C55 H55 0.9300
C56 C57 1.50(2)
C57 C62 1.33(2)
C57 C58 1.42(2)
C58 C59 1.43(2)
C58 H58 0.9300
C59 C60 1.43(2)
C59 H59 0.9300
C60 C61 1.40(2)
C60 H60 0.9300
C61 C62 1.46(2)
C61 H61 0.9300
C62 H62 0.9300
C63 O5A 1.31(3)
C63 C64 1.53(2)
C64 C69 1.31(2)
C64 C65 1.40(2)
C65 C66 1.40(2)
C65 H65 0.9300
C66 C67 1.37(2)
C66 H66 0.9300
C67 C68 1.41(2)
C67 H67 0.9300
C68 C69 1.389(19)
C68 H68 0.9300
C69 H69 0.9300
C70 C71 1.481(13)
C70 H70A 0.9600
C70 H70B 0.9600
C70 H70C 0.9600
C72 C73 1.545(15)
C72 H72A 0.9600
C72 H72B 0.9600
C72 H72C 0.9600
C74 C75 1.556(18)
C74 H74A 0.9600
C74 H74B 0.9600
C74 H74C 0.9600
O1W H1WA 0.8500
O1W H1WB 0.8501
O21 C77 1.451(10)
O21 H21 0.8200
C76 C77 1.562(10)
C76 H76A 0.9600
C76 H76B 0.9600
C76 H76C 0.9600
C77 H77A 0.9700
C77 H77B 0.9700
